data_7704147
loop_
_publ_author_name
'Ungpittagul, Thasanaporn'
'Wongmahasirikun, Phonpimon'
'Phomphrai, Khamphee'

_publ_section_title
;
 Synthesis and characterization of guanidinate tin(ii) complexes for
 ring-opening polymerization of cyclic esters.
;
_journal_issue 25
_journal_name_full 'Dalton transactions (Cambridge, England : 2003)'
_journal_page_first 8460
_journal_page_last 8471
_journal_paper_doi 10.1039/d0dt01115k
_journal_volume 49
_journal_year 2020
_chemical_formula_moiety 'C13 H32 Cl N3 Si2 Sn'
_chemical_formula_sum 'C13 H32 Cl N3 Si2 Sn'
_chemical_formula_weight 440.69
_chemical_properties_physical Air-sensitive,Moisture-sensitive
_space_group_crystal_system triclinic
_space_group_IT_number 2
_space_group_name_Hall '-P 1'
_space_group_name_H-M_alt 'P -1'
_atom_sites_solution_hydrogens geom
_audit_update_record
;
2018-04-27 deposited with the CCDC.	2020-04-14 downloaded from the CCDC.
;
_cell_angle_alpha 67.300(2)
_cell_angle_beta 83.976(2)
_cell_angle_gamma 83.677(2)
_cell_formula_units_Z 4
_cell_length_a 9.0266(5)
_cell_length_b 15.8031(10)
_cell_length_c 15.9397(10)
_cell_measurement_reflns_used 9591
_cell_measurement_temperature 100.(2)
_cell_measurement_theta_max 34.1179
_cell_measurement_theta_min 2.3159
_cell_volume 2080.0(2)
_computing_cell_refinement 'SAINT V8.34A (Bruker AXS Inc., 2013)'
_computing_data_collection 'APEX3 v2015.5-2 (Bruker AXS Inc., 2015)'
_computing_data_reduction 'SAINT V8.34A (Bruker AXS Inc., 2013)'
_computing_molecular_graphics 'shelXle (C.B. Huebschle, rev 717)'
_computing_publication_material 'Bruker SHELXL (Bruker AXS Inc., 2015)'
_computing_structure_refinement 'SHELXL-2014/7 (Sheldrick, 2014)'
_computing_structure_solution 'XT, VERSION 2014/4'
_diffrn_ambient_temperature 100.(2)
_diffrn_detector_area_resol_mean 10.4167
_diffrn_measured_fraction_theta_full 0.999
_diffrn_measured_fraction_theta_max 0.999
_diffrn_measurement_device_type 'Bruker D8 venture'
_diffrn_measurement_method '\f and \w scans'
_diffrn_radiation_type 'Mo K\a'
_diffrn_radiation_wavelength 0.71073
_diffrn_reflns_av_R_equivalents 0.0701
_diffrn_reflns_av_unetI/netI 0.0490
_diffrn_reflns_limit_h_max 14
_diffrn_reflns_limit_h_min -14
_diffrn_reflns_limit_k_max 24
_diffrn_reflns_limit_k_min -24
_diffrn_reflns_limit_l_max 24
_diffrn_reflns_limit_l_min -24
_diffrn_reflns_number 119246
_diffrn_reflns_theta_full 33.73
_diffrn_reflns_theta_max 33.73
_diffrn_reflns_theta_min 2.27
_diffrn_source 'microfocus sealed x-ray tube'
_diffrn_source_type 'Incoatec I\mus'
_exptl_absorpt_coefficient_mu 1.468
_exptl_absorpt_correction_T_max 0.7454
_exptl_absorpt_correction_T_min 0.5412
_exptl_absorpt_correction_type multi-scan
_exptl_absorpt_process_details
;
SADABS-2014/5 - Bruker AXS area detector scaling and absorption correction
;
_exptl_crystal_colour 'clear colourless'
_exptl_crystal_density_diffrn 1.407
_exptl_crystal_density_method 'not measured'
_exptl_crystal_description Square
_exptl_crystal_F_000 904
_exptl_crystal_size_max 0.90039
_exptl_crystal_size_mid 0.41932
_exptl_crystal_size_min 0.19237
_refine_diff_density_max 2.456
_refine_diff_density_min -1.663
_refine_ls_extinction_method none
_refine_ls_goodness_of_fit_ref 1.031
_refine_ls_hydrogen_treatment constr
_refine_ls_matrix_type full
_refine_ls_number_parameters 391
_refine_ls_number_reflns 16604
_refine_ls_number_restraints 337
_refine_ls_restrained_S_all 1.023
_refine_ls_R_factor_all 0.0647
_refine_ls_R_factor_gt 0.0402
_refine_ls_shift/su_max 0.002
_refine_ls_shift/su_mean 0.000
_refine_ls_structure_factor_coef Fsqd
_refine_ls_weighting_details 'w=1/[\s^2^(Fo^2^)+(0.0219P)^2^+2.9715P] where P=(Fo^2^+2Fc^2^)/3'
_refine_ls_weighting_scheme calc
_refine_ls_wR_factor_gt 0.0721
_refine_ls_wR_factor_ref 0.0779
_reflns_number_gt 12978
_reflns_number_total 16604
_reflns_threshold_expression 'I > 2\s(I)'
_cod_data_source_file d0dt01115k2.cif
_cod_data_source_block kptu_SnTMS_4
_cod_depositor_comments
;
The following automatic conversions were performed:

data item '_exptl_absorpt_correction_type' value 'Multi-Scan' was
changed to 'multi-scan' in accordance with the
/home/data/users/saulius/crontab/automatic-downloads/rss-feeds/RSC/lib/dictionaries/cif_core.dic
dictionary named 'cif_core.dic' version 2.4.2 last updated on
2011-04-26.

Automatic conversion script
Id: cif_fix_values 7556 2019-12-06 15:28:31Z antanas 

 Adding full bibliography for 7704145--7704148.cif.
;
_cod_database_code 7704147

loop_
_space_group_symop_operation_xyz
'x, y, z'
'-x, -y, -z'

loop_
_atom_site_type_symbol
_atom_site_label
_atom_site_fract_x
_atom_site_fract_y
_atom_site_fract_z
_atom_site_U_iso_or_equiv
_atom_site_adp_type
_atom_site_calc_flag
_atom_site_refinement_flags_adp
_atom_site_refinement_flags_occupancy
_atom_site_refinement_flags_posn
_atom_site_occupancy
_atom_site_disorder_assembly
_atom_site_disorder_group
N N5 0.1873(2) 0.86742(14) 0.41756(13) 0.0205(4) Uani d U . . 1.0 . .
N N4 0.2729(2) 0.81830(13) 0.55376(12) 0.0199(4) Uani d U . . 1.0 . .
Sn Sn2 0.32615(3) 0.95208(2) 0.45418(2) 0.02185(6) Uani d U P . 0.8531(10) A 1
Cl Cl2 0.56065(8) 0.89688(7) 0.39233(6) 0.03729(19) Uani d U P . 0.8531(10) A 1
Sn Sn2' 0.25957(17) 0.97556(8) 0.46331(8) 0.02185(6) Uani d U P . 0.1461(6) A 2
Cl Cl2' 0.5225(5) 0.9498(4) 0.4050(3) 0.03729(19) Uani d U P . 0.1461(6) A 2
Sn Sn1 0.46497(2) 0.64861(2) -0.02704(2) 0.01406(4) Uani d U . . 1.0 . .
C C1 0.6740(2) 0.71698(13) 0.02801(13) 0.0117(3) Uani d U . . 1.0 . .
N N1 0.62603(19) 0.75322(12) -0.05524(11) 0.0143(3) Uani d U . . 1.0 . .
C C2 0.6579(2) 0.84221(14) -0.12527(14) 0.0172(4) Uani d U . . 1.0 . .
H H2 0.716 0.8757 -0.0995 0.021 Uiso calc U . R 1.0 . .
N N2 0.60782(19) 0.64032(12) 0.07860(11) 0.0143(3) Uani d U . . 1.0 . .
Cl Cl1 0.64828(6) 0.55727(4) -0.09130(4) 0.02066(10) Uani d U . . 1.0 . .
Si Si1 0.71624(7) 0.82180(5) 0.12295(4) 0.02003(12) Uani d U . . 1.0 . .
Si Si2 0.97165(6) 0.73046(4) 0.02988(4) 0.01665(11) Uani d U . . 1.0 . .
Si Si3 0.22581(7) 0.62967(5) 0.49028(5) 0.02102(12) Uani d U . . 1.0 . .
C C3 0.5116(3) 0.89826(17) -0.15688(19) 0.0296(5) Uani d U . . 1.0 . .
H H3A 0.5329 0.9581 -0.2044 0.044 Uiso calc U . R 1.0 . .
H H3B 0.4539 0.9076 -0.1051 0.044 Uiso calc U . R 1.0 . .
H H3C 0.4538 0.8652 -0.1815 0.044 Uiso calc U . R 1.0 . .
N N3 0.78097(18) 0.75470(12) 0.05882(12) 0.0132(3) Uani d U . . 1.0 . .
Si Si4 -0.05021(7) 0.70274(5) 0.58093(5) 0.02207(13) Uani d U . . 1.0 . .
C C4 0.7498(3) 0.82790(18) -0.20524(16) 0.0264(5) Uani d U . . 1.0 . .
H H4A 0.6941 0.7937 -0.2297 0.04 Uiso calc U . R 1.0 . .
H H4B 0.8446 0.793 -0.1845 0.04 Uiso calc U . R 1.0 . .
H H4C 0.7698 0.8878 -0.253 0.04 Uiso calc U . R 1.0 . .
C C5 0.6424(2) 0.57879(15) 0.17023(14) 0.0174(4) Uani d U . . 1.0 . .
H H5 0.7199 0.6054 0.1912 0.021 Uiso calc U . R 1.0 . .
C C6 0.5016(3) 0.5701(2) 0.23467(17) 0.0306(5) Uani d U . . 1.0 . .
H H6A 0.4652 0.6309 0.2345 0.046 Uiso calc U . R 1.0 . .
H H6B 0.5252 0.5289 0.2965 0.046 Uiso calc U . R 1.0 . .
H H6C 0.4242 0.5451 0.2142 0.046 Uiso calc U . R 1.0 . .
N N6 0.12744(18) 0.71529(13) 0.52301(12) 0.0154(3) Uani d U . . 1.0 . .
C C7 0.7040(3) 0.48488(16) 0.17087(17) 0.0263(5) Uani d U . . 1.0 . .
H H7A 0.6284 0.4579 0.151 0.04 Uiso calc U . R 1.0 . .
H H7B 0.7292 0.4445 0.2327 0.04 Uiso calc U . R 1.0 . .
H H7C 0.7938 0.4918 0.1293 0.04 Uiso calc U . R 1.0 . .
C C8 1.0547(3) 0.83337(18) -0.05927(19) 0.0287(5) Uani d U . . 1.0 . .
H H8A 1.1586 0.8168 -0.0753 0.043 Uiso calc U . R 1.0 . .
H H8B 1.0517 0.8824 -0.0357 0.043 Uiso calc U . R 1.0 . .
H H8C 0.9974 0.8549 -0.1136 0.043 Uiso calc U . R 1.0 . .
C C9 0.9879(2) 0.63554(17) -0.01225(19) 0.0256(5) Uani d U . . 1.0 . .
H H9A 0.9092 0.6455 -0.0537 0.038 Uiso calc U . R 1.0 . .
H H9B 0.9772 0.5769 0.0395 0.038 Uiso calc U . R 1.0 . .
H H9C 1.0859 0.634 -0.0448 0.038 Uiso calc U . R 1.0 . .
C C14 0.1936(2) 0.79881(14) 0.49843(14) 0.0147(3) Uani d U . . 1.0 . .
C C13 0.5165(3) 0.8591(2) 0.1013(2) 0.0335(6) Uani d U . . 1.0 . .
H H13A 0.5081 0.898 0.0368 0.05 Uiso calc U . R 1.0 . .
H H13B 0.4761 0.8942 0.1388 0.05 Uiso calc U . R 1.0 . .
H H13C 0.4599 0.8049 0.1171 0.05 Uiso calc U . R 1.0 . .
C C12 0.7368(4) 0.7596(2) 0.24726(18) 0.0408(7) Uani d U . . 1.0 . .
H H12A 0.8416 0.7374 0.2577 0.061 Uiso calc U . R 1.0 . .
H H12B 0.6746 0.7072 0.2706 0.061 Uiso calc U . R 1.0 . .
H H12C 0.705 0.8014 0.279 0.061 Uiso calc U . R 1.0 . .
C C11 0.8232(3) 0.92604(18) 0.0839(2) 0.0305(5) Uani d U . . 1.0 . .
H H11A 0.8129 0.9607 0.0186 0.046 Uiso calc U . R 1.0 . .
H H11B 0.929 0.9075 0.0946 0.046 Uiso calc U . R 1.0 . .
H H11C 0.7842 0.9648 0.1178 0.046 Uiso calc U . R 1.0 . .
C C10 1.0769(3) 0.6959(2) 0.13369(19) 0.0353(6) Uani d U . . 1.0 . .
H H10A 1.1818 0.6795 0.1195 0.053 Uiso calc U . R 1.0 . .
H H10B 1.0336 0.6428 0.182 0.053 Uiso calc U . R 1.0 . .
H H10C 1.0708 0.7473 0.1543 0.053 Uiso calc U . R 1.0 . .
C C15 0.3061(2) 0.75871(16) 0.64619(14) 0.0191(4) Uani d U . . 1.0 . .
H H15 0.2761 0.6957 0.6584 0.023 Uiso calc U . R 1.0 . .
C C16 0.4731(3) 0.7528(2) 0.65575(18) 0.0292(5) Uani d U . . 1.0 . .
H H16A 0.5274 0.7316 0.61 0.044 Uiso calc U . R 1.0 . .
H H16B 0.4965 0.7094 0.7169 0.044 Uiso calc U . R 1.0 . .
H H16C 0.5031 0.8137 0.6465 0.044 Uiso calc U . R 1.0 . .
C C17 0.2200(3) 0.7939(2) 0.71528(17) 0.0299(5) Uani d U . . 1.0 . .
H H17A 0.2496 0.8553 0.7046 0.045 Uiso calc U . R 1.0 . .
H H17B 0.2425 0.7519 0.7771 0.045 Uiso calc U . R 1.0 . .
H H17C 0.1126 0.7973 0.7086 0.045 Uiso calc U . R 1.0 . .
C C21 -0.1294(3) 0.81856(19) 0.57241(19) 0.0298(5) Uani d U . . 1.0 . .
H H21A -0.1599 0.8539 0.5105 0.045 Uiso calc U . R 1.0 . .
H H21B -0.0538 0.8504 0.5863 0.045 Uiso calc U . R 1.0 . .
H H21C -0.2165 0.8128 0.616 0.045 Uiso calc U . R 1.0 . .
C C20 0.2030(3) 0.8825(2) 0.25941(17) 0.0360(6) Uani d U . . 1.0 . .
H H20A 0.1453 0.8819 0.2109 0.054 Uiso calc U . R 1.0 . .
H H20B 0.28 0.8311 0.2744 0.054 Uiso calc U . R 1.0 . .
H H20C 0.2505 0.9407 0.2387 0.054 Uiso calc U . R 1.0 . .
C C19 -0.0182(3) 0.9540(2) 0.32295(19) 0.0335(6) Uani d U . . 1.0 . .
H H19A 0.0311 1.0111 0.3059 0.05 Uiso calc U . R 1.0 . .
H H19B -0.0865 0.9459 0.377 0.05 Uiso calc U . R 1.0 . .
H H19C -0.0747 0.9571 0.2724 0.05 Uiso calc U . R 1.0 . .
C C18 0.0989(3) 0.87301(17) 0.34393(15) 0.0223(4) Uani d U . . 1.0 . .
H H18 0.0473 0.815 0.3628 0.027 Uiso calc U . R 1.0 . .
C C22 -0.0480(3) 0.6257(2) 0.7030(2) 0.0365(6) Uani d U . . 1.0 . .
H H22A -0.0133 0.5631 0.708 0.055 Uiso calc U . R 1.0 . .
H H22B -0.1491 0.6258 0.7323 0.055 Uiso calc U . R 1.0 . .
H H22C 0.0196 0.6476 0.7332 0.055 Uiso calc U . R 1.0 . .
C C23 -0.1686(3) 0.6560(2) 0.5236(2) 0.0381(7) Uani d U . . 1.0 . .
H H23A -0.181 0.7 0.461 0.057 Uiso calc U . R 1.0 . .
H H23B -0.2667 0.6455 0.557 0.057 Uiso calc U . R 1.0 . .
H H23C -0.1209 0.5977 0.5222 0.057 Uiso calc U . R 1.0 . .
C C24 0.1958(3) 0.51587(18) 0.58230(19) 0.0320(6) Uani d U . . 1.0 . .
H H24A 0.0901 0.504 0.5881 0.048 Uiso calc U . R 1.0 . .
H H24B 0.2242 0.5157 0.64 0.048 Uiso calc U . R 1.0 . .
H H24C 0.2571 0.4678 0.5673 0.048 Uiso calc U . R 1.0 . .
C C25 0.1649(3) 0.62927(19) 0.38224(18) 0.0289(5) Uani d U . . 1.0 . .
H H25A 0.195 0.6848 0.3312 0.043 Uiso calc U . R 1.0 . .
H H25B 0.056 0.6281 0.3866 0.043 Uiso calc U . R 1.0 . .
H H25C 0.2117 0.5747 0.3721 0.043 Uiso calc U . R 1.0 . .
C C26 0.4266(3) 0.6481(2) 0.4755(2) 0.0359(7) Uani d U . . 1.0 . .
H H26A 0.4808 0.6071 0.4476 0.054 Uiso calc U . R 1.0 . .
H H26B 0.4646 0.6347 0.535 0.054 Uiso calc U . R 1.0 . .
H H26C 0.4412 0.7122 0.4359 0.054 Uiso calc U . R 1.0 . .

loop_
_atom_site_aniso_label
_atom_site_aniso_U_11
_atom_site_aniso_U_22
_atom_site_aniso_U_33
_atom_site_aniso_U_12
_atom_site_aniso_U_13
_atom_site_aniso_U_23
N5 0.0230(8) 0.0229(9) 0.0152(8) -0.0083(7) -0.0049(7) -0.0042(7)
N4 0.0261(9) 0.0207(9) 0.0143(8) -0.0091(7) -0.0051(7) -0.0053(7)
Sn2 0.03156(12) 0.01113(9) 0.02276(9) -0.00322(8) -0.00864(8) -0.00416(7)
Cl2 0.0213(3) 0.0469(5) 0.0334(4) -0.0094(3) 0.0018(3) -0.0031(4)
Sn2' 0.03156(12) 0.01113(9) 0.02276(9) -0.00322(8) -0.00864(8) -0.00416(7)
Cl2' 0.0213(3) 0.0469(5) 0.0334(4) -0.0094(3) 0.0018(3) -0.0031(4)
Sn1 0.01211(6) 0.01380(6) 0.01643(7) -0.00243(4) -0.00288(4) -0.00502(5)
C1 0.0131(7) 0.0114(8) 0.0110(8) -0.0009(6) 0.0004(6) -0.0050(6)
N1 0.0167(7) 0.0118(7) 0.0129(7) -0.0048(6) -0.0028(6) -0.0016(6)
C2 0.0208(9) 0.0145(9) 0.0140(9) -0.0061(7) -0.0031(7) -0.0014(7)
N2 0.0180(7) 0.0136(7) 0.0102(7) -0.0042(6) -0.0006(6) -0.0028(6)
Cl1 0.0215(2) 0.0220(2) 0.0222(2) -0.00740(19) 0.00513(19) -0.0127(2)
Si1 0.0250(3) 0.0208(3) 0.0194(3) -0.0045(2) 0.0019(2) -0.0133(2)
Si2 0.0137(2) 0.0204(3) 0.0192(3) -0.0025(2) -0.0025(2) -0.0105(2)
Si3 0.0184(3) 0.0246(3) 0.0247(3) -0.0016(2) -0.0023(2) -0.0142(3)
C3 0.0294(11) 0.0203(11) 0.0320(13) 0.0003(9) -0.0099(10) -0.0007(10)
N3 0.0122(7) 0.0154(7) 0.0146(7) -0.0028(6) -0.0008(6) -0.0081(6)
Si4 0.0149(2) 0.0280(3) 0.0257(3) -0.0028(2) 0.0000(2) -0.0128(3)
C4 0.0340(12) 0.0296(12) 0.0152(10) -0.0119(10) 0.0019(9) -0.0067(9)
C5 0.0234(9) 0.0157(9) 0.0111(8) -0.0058(7) -0.0020(7) -0.0016(7)
C6 0.0340(13) 0.0372(14) 0.0161(10) -0.0082(11) 0.0051(9) -0.0054(10)
N6 0.0126(7) 0.0198(8) 0.0164(8) -0.0044(6) 0.0012(6) -0.0093(7)
C7 0.0354(12) 0.0157(10) 0.0251(11) -0.0017(9) -0.0109(10) -0.0024(9)
C8 0.0231(10) 0.0281(12) 0.0359(14) -0.0098(9) 0.0071(10) -0.0136(11)
C9 0.0176(9) 0.0270(12) 0.0397(14) 0.0000(8) -0.0004(9) -0.0219(11)
C14 0.0140(8) 0.0177(9) 0.0131(8) -0.0028(7) 0.0007(7) -0.0067(7)
C13 0.0256(11) 0.0369(15) 0.0477(17) -0.0013(10) 0.0061(11) -0.0292(13)
C12 0.065(2) 0.0422(17) 0.0214(12) -0.0066(15) 0.0025(13) -0.0194(12)
C11 0.0343(12) 0.0250(12) 0.0414(15) -0.0082(10) 0.0014(11) -0.0221(11)
C10 0.0246(11) 0.0532(18) 0.0325(14) 0.0047(11) -0.0135(10) -0.0203(13)
C15 0.0196(9) 0.0233(10) 0.0140(9) -0.0051(8) -0.0036(7) -0.0050(8)
C16 0.0204(10) 0.0432(15) 0.0274(12) -0.0032(10) -0.0057(9) -0.0160(11)
C17 0.0298(12) 0.0445(16) 0.0179(11) -0.0019(11) -0.0021(9) -0.0148(11)
C21 0.0241(11) 0.0345(14) 0.0334(13) 0.0030(10) -0.0004(10) -0.0174(11)
C20 0.0461(15) 0.0457(17) 0.0178(11) -0.0161(13) 0.0026(11) -0.0115(11)
C19 0.0299(12) 0.0363(15) 0.0266(12) -0.0017(11) -0.0095(10) -0.0019(11)
C18 0.0249(10) 0.0281(11) 0.0133(9) -0.0080(9) -0.0047(8) -0.0047(8)
C22 0.0285(12) 0.0400(16) 0.0343(14) -0.0048(11) 0.0097(11) -0.0090(12)
C23 0.0172(10) 0.0583(19) 0.0554(18) -0.0025(11) -0.0036(11) -0.0396(16)
C24 0.0414(14) 0.0256(12) 0.0337(14) 0.0011(11) -0.0096(11) -0.0155(11)
C25 0.0330(12) 0.0330(13) 0.0258(12) -0.0053(10) 0.0004(10) -0.0166(11)
C26 0.0227(11) 0.0456(17) 0.0553(19) -0.0026(11) 0.0030(12) -0.0381(15)

loop_
_atom_type_symbol
_atom_type_description
_atom_type_scat_dispersion_real
_atom_type_scat_dispersion_imag
_atom_type_scat_source
C C 0.0033 0.0016 'International Tables Vol C Tables 4.2.6.8 and 6.1.1.4'
H H 0.0000 0.0000 'International Tables Vol C Tables 4.2.6.8 and 6.1.1.4'
N N 0.0061 0.0033 'International Tables Vol C Tables 4.2.6.8 and 6.1.1.4'
Si Si 0.0817 0.0704 'International Tables Vol C Tables 4.2.6.8 and 6.1.1.4'
Cl Cl 0.1484 0.1585 'International Tables Vol C Tables 4.2.6.8 and 6.1.1.4'
Sn Sn -0.6537 1.4246 'International Tables Vol C Tables 4.2.6.8 and 6.1.1.4'

loop_
_geom_angle_atom_site_label_1
_geom_angle_atom_site_label_2
_geom_angle_atom_site_label_3
_geom_angle_site_symmetry_1
_geom_angle_site_symmetry_3
_geom_angle
_geom_angle_publ_flag
C14 N5 C18 . . 126.05(19) ?
C14 N5 Sn2 . . 93.41(13) ?
C18 N5 Sn2 . . 140.26(15) ?
C14 N5 Sn2' . . 95.79(13) ?
C18 N5 Sn2' . . 132.93(16) ?
C14 N4 C15 . . 126.58(19) ?
C14 N4 Sn2 . . 94.65(13) ?
C15 N4 Sn2 . . 138.70(14) ?
C14 N4 Sn2' . . 92.84(13) ?
C15 N4 Sn2' . . 138.24(15) ?
N4 Sn2 N5 . . 60.49(7) ?
N4 Sn2 Cl2 . . 95.52(6) ?
N5 Sn2 Cl2 . . 94.22(6) ?
N4 Sn2 C14 . . 30.28(6) ?
N5 Sn2 C14 . . 30.22(6) ?
Cl2 Sn2 C14 . . 95.32(5) ?
N5 Sn2' N4 . . 56.85(7) ?
N5 Sn2' Cl2' . . 89.81(15) ?
N4 Sn2' Cl2' . . 86.91(14) ?
N2 Sn1 N1 . . 59.99(6) ?
N2 Sn1 Cl1 . . 93.86(5) ?
N1 Sn1 Cl1 . . 90.92(5) ?
N2 Sn1 C1 . . 30.10(6) ?
N1 Sn1 C1 . . 29.91(6) ?
Cl1 Sn1 C1 . . 93.54(4) ?
N1 C1 N2 . . 111.21(17) ?
N1 C1 N3 . . 124.26(17) ?
N2 C1 N3 . . 124.54(17) ?
N1 C1 Sn1 . . 56.12(10) ?
N2 C1 Sn1 . . 55.13(10) ?
N3 C1 Sn1 . . 177.94(14) ?
C1 N1 C2 . . 126.88(17) ?
C1 N1 Sn1 . . 93.97(12) ?
C2 N1 Sn1 . . 137.91(13) ?
N1 C2 C3 . . 109.41(18) ?
N1 C2 C4 . . 109.35(18) ?
C3 C2 C4 . . 110.13(19) ?
N1 C2 H2 . . 109.3 ?
C3 C2 H2 . . 109.3 ?
C4 C2 H2 . . 109.3 ?
C1 N2 C5 . . 126.07(17) ?
C1 N2 Sn1 . . 94.77(12) ?
C5 N2 Sn1 . . 139.06(13) ?
N3 Si1 C13 . . 107.79(10) ?
N3 Si1 C12 . . 113.09(12) ?
C13 Si1 C12 . . 110.11(15) ?
N3 Si1 C11 . . 109.45(10) ?
C13 Si1 C11 . . 108.47(13) ?
C12 Si1 C11 . . 107.84(14) ?
N3 Si2 C9 . . 109.27(9) ?
N3 Si2 C10 . . 108.44(11) ?
C9 Si2 C10 . . 109.97(13) ?
N3 Si2 C8 . . 111.74(10) ?
C9 Si2 C8 . . 109.35(12) ?
C10 Si2 C8 . . 108.05(13) ?
N6 Si3 C26 . . 108.79(11) ?
N6 Si3 C24 . . 108.62(11) ?
C26 Si3 C24 . . 109.00(14) ?
N6 Si3 C25 . . 112.86(11) ?
C26 Si3 C25 . . 108.97(13) ?
C24 Si3 C25 . . 108.54(12) ?
C2 C3 H3A . . 109.5 ?
C2 C3 H3B . . 109.5 ?
H3A C3 H3B . . 109.5 ?
C2 C3 H3C . . 109.5 ?
H3A C3 H3C . . 109.5 ?
H3B C3 H3C . . 109.5 ?
C1 N3 Si1 . . 117.83(13) ?
C1 N3 Si2 . . 117.23(13) ?
Si1 N3 Si2 . . 124.94(10) ?
N6 Si4 C21 . . 107.32(11) ?
N6 Si4 C23 . . 108.43(11) ?
C21 Si4 C23 . . 109.55(13) ?
N6 Si4 C22 . . 113.76(11) ?
C21 Si4 C22 . . 108.96(13) ?
C23 Si4 C22 . . 108.77(15) ?
C2 C4 H4A . . 109.5 ?
C2 C4 H4B . . 109.5 ?
H4A C4 H4B . . 109.5 ?
C2 C4 H4C . . 109.5 ?
H4A C4 H4C . . 109.5 ?
H4B C4 H4C . . 109.5 ?
N2 C5 C7 . . 110.27(18) ?
N2 C5 C6 . . 109.53(18) ?
C7 C5 C6 . . 110.7(2) ?
N2 C5 H5 . . 108.8 ?
C7 C5 H5 . . 108.8 ?
C6 C5 H5 . . 108.8 ?
C5 C6 H6A . . 109.5 ?
C5 C6 H6B . . 109.5 ?
H6A C6 H6B . . 109.5 ?
C5 C6 H6C . . 109.5 ?
H6A C6 H6C . . 109.5 ?
H6B C6 H6C . . 109.5 ?
C14 N6 Si3 . . 117.57(13) ?
C14 N6 Si4 . . 119.18(14) ?
Si3 N6 Si4 . . 123.21(11) ?
C5 C7 H7A . . 109.5 ?
C5 C7 H7B . . 109.5 ?
H7A C7 H7B . . 109.5 ?
C5 C7 H7C . . 109.5 ?
H7A C7 H7C . . 109.5 ?
H7B C7 H7C . . 109.5 ?
Si2 C8 H8A . . 109.5 ?
Si2 C8 H8B . . 109.5 ?
H8A C8 H8B . . 109.5 ?
Si2 C8 H8C . . 109.5 ?
H8A C8 H8C . . 109.5 ?
H8B C8 H8C . . 109.5 ?
Si2 C9 H9A . . 109.5 ?
Si2 C9 H9B . . 109.5 ?
H9A C9 H9B . . 109.5 ?
Si2 C9 H9C . . 109.5 ?
H9A C9 H9C . . 109.5 ?
H9B C9 H9C . . 109.5 ?
N5 C14 N4 . . 111.44(19) ?
N5 C14 N6 . . 124.80(18) ?
N4 C14 N6 . . 123.75(19) ?
N5 C14 Sn2 . . 56.38(11) ?
N4 C14 Sn2 . . 55.07(11) ?
N6 C14 Sn2 . . 178.08(14) ?
Si1 C13 H13A . . 109.5 ?
Si1 C13 H13B . . 109.5 ?
H13A C13 H13B . . 109.5 ?
Si1 C13 H13C . . 109.5 ?
H13A C13 H13C . . 109.5 ?
H13B C13 H13C . . 109.5 ?
Si1 C12 H12A . . 109.5 ?
Si1 C12 H12B . . 109.5 ?
H12A C12 H12B . . 109.5 ?
Si1 C12 H12C . . 109.5 ?
H12A C12 H12C . . 109.5 ?
H12B C12 H12C . . 109.5 ?
Si1 C11 H11A . . 109.5 ?
Si1 C11 H11B . . 109.5 ?
H11A C11 H11B . . 109.5 ?
Si1 C11 H11C . . 109.5 ?
H11A C11 H11C . . 109.5 ?
H11B C11 H11C . . 109.5 ?
Si2 C10 H10A . . 109.5 ?
Si2 C10 H10B . . 109.5 ?
H10A C10 H10B . . 109.5 ?
Si2 C10 H10C . . 109.5 ?
H10A C10 H10C . . 109.5 ?
H10B C10 H10C . . 109.5 ?
N4 C15 C16 . . 109.42(19) ?
N4 C15 C17 . . 111.05(19) ?
C16 C15 C17 . . 110.18(19) ?
N4 C15 H15 . . 108.7 ?
C16 C15 H15 . . 108.7 ?
C17 C15 H15 . . 108.7 ?
C15 C16 H16A . . 109.5 ?
C15 C16 H16B . . 109.5 ?
H16A C16 H16B . . 109.5 ?
C15 C16 H16C . . 109.5 ?
H16A C16 H16C . . 109.5 ?
H16B C16 H16C . . 109.5 ?
C15 C17 H17A . . 109.5 ?
C15 C17 H17B . . 109.5 ?
H17A C17 H17B . . 109.5 ?
C15 C17 H17C . . 109.5 ?
H17A C17 H17C . . 109.5 ?
H17B C17 H17C . . 109.5 ?
Si4 C21 H21A . . 109.5 ?
Si4 C21 H21B . . 109.5 ?
H21A C21 H21B . . 109.5 ?
Si4 C21 H21C . . 109.5 ?
H21A C21 H21C . . 109.5 ?
H21B C21 H21C . . 109.5 ?
C18 C20 H20A . . 109.5 ?
C18 C20 H20B . . 109.5 ?
H20A C20 H20B . . 109.5 ?
C18 C20 H20C . . 109.5 ?
H20A C20 H20C . . 109.5 ?
H20B C20 H20C . . 109.5 ?
C18 C19 H19A . . 109.5 ?
C18 C19 H19B . . 109.5 ?
H19A C19 H19B . . 109.5 ?
C18 C19 H19C . . 109.5 ?
H19A C19 H19C . . 109.5 ?
H19B C19 H19C . . 109.5 ?
N5 C18 C19 . . 111.0(2) ?
N5 C18 C20 . . 109.0(2) ?
C19 C18 C20 . . 110.3(2) ?
N5 C18 H18 . . 108.9 ?
C19 C18 H18 . . 108.9 ?
C20 C18 H18 . . 108.9 ?
Si4 C22 H22A . . 109.5 ?
Si4 C22 H22B . . 109.5 ?
H22A C22 H22B . . 109.5 ?
Si4 C22 H22C . . 109.5 ?
H22A C22 H22C . . 109.5 ?
H22B C22 H22C . . 109.5 ?
Si4 C23 H23A . . 109.5 ?
Si4 C23 H23B . . 109.5 ?
H23A C23 H23B . . 109.5 ?
Si4 C23 H23C . . 109.5 ?
H23A C23 H23C . . 109.5 ?
H23B C23 H23C . . 109.5 ?
Si3 C24 H24A . . 109.5 ?
Si3 C24 H24B . . 109.5 ?
H24A C24 H24B . . 109.5 ?
Si3 C24 H24C . . 109.5 ?
H24A C24 H24C . . 109.5 ?
H24B C24 H24C . . 109.5 ?
Si3 C25 H25A . . 109.5 ?
Si3 C25 H25B . . 109.5 ?
H25A C25 H25B . . 109.5 ?
Si3 C25 H25C . . 109.5 ?
H25A C25 H25C . . 109.5 ?
H25B C25 H25C . . 109.5 ?
Si3 C26 H26A . . 109.5 ?
Si3 C26 H26B . . 109.5 ?
H26A C26 H26B . . 109.5 ?
Si3 C26 H26C . . 109.5 ?
H26A C26 H26C . . 109.5 ?
H26B C26 H26C . . 109.5 ?

loop_
_geom_bond_atom_site_label_1
_geom_bond_atom_site_label_2
_geom_bond_site_symmetry_2
_geom_bond_distance
_geom_bond_publ_flag
N5 C14 . 1.328(3) ?
N5 C18 . 1.457(3) ?
N5 Sn2 . 2.1972(18) ?
N5 Sn2' . 2.277(2) ?
N4 C14 . 1.333(3) ?
N4 C15 . 1.451(3) ?
N4 Sn2 . 2.1666(19) ?
N4 Sn2' . 2.340(2) ?
Sn2 Cl2 . 2.4561(9) ?
Sn2 C14 . 2.634(2) ?
Sn2' Cl2' . 2.506(5) ?
Sn1 N2 . 2.1826(16) ?
Sn1 N1 . 2.2061(16) ?
Sn1 Cl1 . 2.4758(6) ?
Sn1 C1 . 2.6509(19) ?
C1 N1 . 1.325(2) ?
C1 N2 . 1.334(2) ?
C1 N3 . 1.407(2) ?
N1 C2 . 1.455(3) ?
C2 C3 . 1.523(3) ?
C2 C4 . 1.524(3) ?
C2 H2 . 1.0 ?
N2 C5 . 1.452(3) ?
Si1 N3 . 1.7567(18) ?
Si1 C13 . 1.859(3) ?
Si1 C12 . 1.860(3) ?
Si1 C11 . 1.862(3) ?
Si2 N3 . 1.7738(17) ?
Si2 C9 . 1.852(2) ?
Si2 C10 . 1.859(3) ?
Si2 C8 . 1.867(3) ?
Si3 N6 . 1.7535(19) ?
Si3 C26 . 1.844(3) ?
Si3 C24 . 1.857(3) ?
Si3 C25 . 1.864(3) ?
C3 H3A . 0.98 ?
C3 H3B . 0.98 ?
C3 H3C . 0.98 ?
Si4 N6 . 1.7554(18) ?
Si4 C21 . 1.849(3) ?
Si4 C23 . 1.851(3) ?
Si4 C22 . 1.856(3) ?
C4 H4A . 0.98 ?
C4 H4B . 0.98 ?
C4 H4C . 0.98 ?
C5 C7 . 1.523(3) ?
C5 C6 . 1.532(3) ?
C5 H5 . 1.0 ?
C6 H6A . 0.98 ?
C6 H6B . 0.98 ?
C6 H6C . 0.98 ?
N6 C14 . 1.406(3) ?
C7 H7A . 0.98 ?
C7 H7B . 0.98 ?
C7 H7C . 0.98 ?
C8 H8A . 0.98 ?
C8 H8B . 0.98 ?
C8 H8C . 0.98 ?
C9 H9A . 0.98 ?
C9 H9B . 0.98 ?
C9 H9C . 0.98 ?
C13 H13A . 0.98 ?
C13 H13B . 0.98 ?
C13 H13C . 0.98 ?
C12 H12A . 0.98 ?
C12 H12B . 0.98 ?
C12 H12C . 0.98 ?
C11 H11A . 0.98 ?
C11 H11B . 0.98 ?
C11 H11C . 0.98 ?
C10 H10A . 0.98 ?
C10 H10B . 0.98 ?
C10 H10C . 0.98 ?
C15 C16 . 1.520(3) ?
C15 C17 . 1.525(3) ?
C15 H15 . 1.0 ?
C16 H16A . 0.98 ?
C16 H16B . 0.98 ?
C16 H16C . 0.98 ?
C17 H17A . 0.98 ?
C17 H17B . 0.98 ?
C17 H17C . 0.98 ?
C21 H21A . 0.98 ?
C21 H21B . 0.98 ?
C21 H21C . 0.98 ?
C20 C18 . 1.526(3) ?
C20 H20A . 0.98 ?
C20 H20B . 0.98 ?
C20 H20C . 0.98 ?
C19 C18 . 1.520(4) ?
C19 H19A . 0.98 ?
C19 H19B . 0.98 ?
C19 H19C . 0.98 ?
C18 H18 . 1.0 ?
C22 H22A . 0.98 ?
C22 H22B . 0.98 ?
C22 H22C . 0.98 ?
C23 H23A . 0.98 ?
C23 H23B . 0.98 ?
C23 H23C . 0.98 ?
C24 H24A . 0.98 ?
C24 H24B . 0.98 ?
C24 H24C . 0.98 ?
C25 H25A . 0.98 ?
C25 H25B . 0.98 ?
C25 H25C . 0.98 ?
C26 H26A . 0.98 ?
C26 H26B . 0.98 ?
C26 H26C . 0.98 ?

loop_
_geom_torsion_atom_site_label_1
_geom_torsion_atom_site_label_2
_geom_torsion_atom_site_label_3
_geom_torsion_atom_site_label_4
_geom_torsion_site_symmetry_1
_geom_torsion_site_symmetry_2
_geom_torsion_site_symmetry_3
_geom_torsion_site_symmetry_4
_geom_torsion
_geom_torsion_publ_flag
N2 C1 N1 C2 . . . . 171.51(18) ?
N3 C1 N1 C2 . . . . -8.4(3) ?
Sn1 C1 N1 C2 . . . . 169.1(2) ?
N2 C1 N1 Sn1 . . . . 2.40(17) ?
N3 C1 N1 Sn1 . . . . -177.56(16) ?
C1 N1 C2 C3 . . . . -124.5(2) ?
Sn1 N1 C2 C3 . . . . 39.2(3) ?
C1 N1 C2 C4 . . . . 114.8(2) ?
Sn1 N1 C2 C4 . . . . -81.5(2) ?
N1 C1 N2 C5 . . . . 174.52(19) ?
N3 C1 N2 C5 . . . . -5.5(3) ?
Sn1 C1 N2 C5 . . . . 176.9(2) ?
N1 C1 N2 Sn1 . . . . -2.43(17) ?
N3 C1 N2 Sn1 . . . . 177.53(16) ?
N1 C1 N3 Si1 . . . . 98.6(2) ?
N2 C1 N3 Si1 . . . . -81.4(2) ?
N1 C1 N3 Si2 . . . . -81.5(2) ?
N2 C1 N3 Si2 . . . . 98.5(2) ?
C13 Si1 N3 C1 . . . . -19.09(19) ?
C12 Si1 N3 C1 . . . . 102.87(18) ?
C11 Si1 N3 C1 . . . . -136.88(16) ?
C13 Si1 N3 Si2 . . . . 161.03(14) ?
C12 Si1 N3 Si2 . . . . -77.00(17) ?
C11 Si1 N3 Si2 . . . . 43.24(16) ?
C9 Si2 N3 C1 . . . . -13.79(18) ?
C10 Si2 N3 C1 . . . . -133.66(17) ?
C8 Si2 N3 C1 . . . . 107.36(17) ?
C9 Si2 N3 Si1 . . . . 166.09(13) ?
C10 Si2 N3 Si1 . . . . 46.22(17) ?
C8 Si2 N3 Si1 . . . . -72.76(15) ?
C1 N2 C5 C7 . . . . -115.5(2) ?
Sn1 N2 C5 C7 . . . . 59.9(3) ?
C1 N2 C5 C6 . . . . 122.5(2) ?
Sn1 N2 C5 C6 . . . . -62.2(3) ?
C26 Si3 N6 C14 . . . . 24.8(2) ?
C24 Si3 N6 C14 . . . . 143.36(16) ?
C25 Si3 N6 C14 . . . . -96.23(17) ?
C26 Si3 N6 Si4 . . . . -157.34(15) ?
C24 Si3 N6 Si4 . . . . -38.82(16) ?
C25 Si3 N6 Si4 . . . . 81.59(15) ?
C21 Si4 N6 C14 . . . . 13.15(19) ?
C23 Si4 N6 C14 . . . . 131.40(18) ?
C22 Si4 N6 C14 . . . . -107.45(19) ?
C21 Si4 N6 Si3 . . . . -164.64(13) ?
C23 Si4 N6 Si3 . . . . -46.39(17) ?
C22 Si4 N6 Si3 . . . . 74.76(17) ?
C18 N5 C14 N4 . . . . -173.9(2) ?
Sn2 N5 C14 N4 . . . . 0.97(19) ?
Sn2' N5 C14 N4 . . . . -16.89(19) ?
C18 N5 C14 N6 . . . . 7.0(3) ?
Sn2 N5 C14 N6 . . . . -178.17(17) ?
Sn2' N5 C14 N6 . . . . 163.96(18) ?
C18 N5 C14 Sn2 . . . . -174.9(3) ?
C15 N4 C14 N5 . . . . -178.4(2) ?
Sn2 N4 C14 N5 . . . . -0.99(19) ?
Sn2' N4 C14 N5 . . . . 16.36(19) ?
C15 N4 C14 N6 . . . . 0.7(3) ?
Sn2 N4 C14 N6 . . . . 178.17(17) ?
Sn2' N4 C14 N6 . . . . -164.48(18) ?
C15 N4 C14 Sn2 . . . . -177.4(3) ?
Si3 N6 C14 N5 . . . . 82.5(2) ?
Si4 N6 C14 N5 . . . . -95.4(2) ?
Si3 N6 C14 N4 . . . . -96.6(2) ?
Si4 N6 C14 N4 . . . . 85.5(2) ?
C14 N4 C15 C16 . . . . 129.0(2) ?
Sn2 N4 C15 C16 . . . . -47.2(3) ?
Sn2' N4 C15 C16 . . . . -73.6(3) ?
C14 N4 C15 C17 . . . . -109.2(3) ?
Sn2 N4 C15 C17 . . . . 74.7(3) ?
Sn2' N4 C15 C17 . . . . 48.3(3) ?
C14 N5 C18 C19 . . . . 116.8(3) ?
Sn2 N5 C18 C19 . . . . -55.2(3) ?
Sn2' N5 C18 C19 . . . . -31.1(3) ?
C14 N5 C18 C20 . . . . -121.6(3) ?
Sn2 N5 C18 C20 . . . . 66.5(3) ?
Sn2' N5 C18 C20 . . . . 90.5(3) ?
